data_4337664
loop_
_publ_author_name
'Xiao, Bin'
'Gesing, Thorsten M.'
'Kegler, Philip'
'Modolo, Giuseppe'
'Bosbach, Dirk'
'Schlenz, Hartmut'
'Suleimanov, Evgeny V.'
'Alekseev, Evgeny V.'

_publ_section_title
;
 High-temperature phase transitions, spectroscopic properties, and
 dimensionality reduction in rubidium thorium molybdate family.
;
_journal_issue 6
_journal_name_full 'Inorganic chemistry'
_journal_page_first 3088
_journal_page_last 3098
_journal_paper_doi 10.1021/ic403003f
_journal_volume 53
_journal_year 2014
_chemical_formula_moiety 'Mo3 O12 Th, 2(Rb)'
_chemical_formula_sum 'Mo3 O12 Rb2 Th'
_chemical_formula_weight 882.80
_chemical_name_systematic
;
 ?
;
_space_group_IT_number 15
_symmetry_cell_setting monoclinic
_symmetry_space_group_name_Hall '-C 2yc'
_symmetry_space_group_name_H-M 'C 1 2/c 1'
_atom_sites_solution_primary direct
_atom_sites_solution_secondary difmap
_audit_creation_method SHELXL-97
_cell_angle_alpha 90.00
_cell_angle_beta 105.058(3)
_cell_angle_gamma 90.00
_cell_formula_units_Z 4
_cell_length_a 18.1583(6)
_cell_length_b 12.5089(3)
_cell_length_c 5.3882(2)
_cell_measurement_reflns_used 2796
_cell_measurement_temperature 293(2)
_cell_measurement_theta_max 34.6479
_cell_measurement_theta_min 3.2506
_cell_volume 1181.85(7)
_computing_cell_refinement
;
'Wed Jan 23 13:07:43 2013'
;
_computing_data_collection
;
'Wed Jan 23 13:07:43 2013'
;
_computing_data_reduction
;
'Wed Jan 23 13:07:43 2013'
;
_computing_structure_refinement 'SHELXL-97 (Sheldrick, 1997)'
_computing_structure_solution 'SHELXS-97 (Sheldrick, 1990)'
_diffrn_ambient_temperature 293(2)
_diffrn_detector_area_resol_mean 15.9834
_diffrn_measured_fraction_theta_full 0.961
_diffrn_measured_fraction_theta_max 0.961
_diffrn_measurement_device_type 'SuperNova, Dual, Cu at zero, Eos'
_diffrn_measurement_method '\w scans'
_diffrn_radiation_monochromator graphite
_diffrn_radiation_source 'fine-focus sealed tube'
_diffrn_radiation_type MoK\a
_diffrn_radiation_wavelength 0.71073
_diffrn_reflns_av_R_equivalents 0.0695
_diffrn_reflns_av_sigmaI/netI 0.0587
_diffrn_reflns_limit_h_max 28
_diffrn_reflns_limit_h_min -28
_diffrn_reflns_limit_k_max 19
_diffrn_reflns_limit_k_min -19
_diffrn_reflns_limit_l_max 8
_diffrn_reflns_limit_l_min -8
_diffrn_reflns_number 11949
_diffrn_reflns_theta_full 34.73
_diffrn_reflns_theta_max 34.73
_diffrn_reflns_theta_min 3.26
_exptl_absorpt_coefficient_mu 23.891
_exptl_absorpt_correction_T_max 1.00000
_exptl_absorpt_correction_T_min 0.30859
_exptl_absorpt_correction_type multi-scan
_exptl_absorpt_process_details
;
'Wed Jan 23 13:07:43 2013'
;
_exptl_crystal_colour
;
'Wed Jan 23 13:07:43 2013'
;
_exptl_crystal_density_diffrn 4.961
_exptl_crystal_density_method 'not measured'
_exptl_crystal_description
;
'Wed Jan 23 13:07:43 2013'
;
_exptl_crystal_F_000 1544
_exptl_crystal_size_max 0.1
_exptl_crystal_size_mid 0.09
_exptl_crystal_size_min 0.07
_refine_diff_density_max 1.788
_refine_diff_density_min -1.982
_refine_diff_density_rms 0.422
_refine_ls_extinction_method none
_refine_ls_goodness_of_fit_ref 1.091
_refine_ls_matrix_type full
_refine_ls_number_parameters 83
_refine_ls_number_reflns 2457
_refine_ls_number_restraints 0
_refine_ls_restrained_S_all 1.091
_refine_ls_R_factor_all 0.0583
_refine_ls_R_factor_gt 0.0349
_refine_ls_shift/su_max 0.001
_refine_ls_shift/su_mean 0.000
_refine_ls_structure_factor_coef Fsqd
_refine_ls_weighting_details 'calc w=1/[\s^2^(Fo^2^)+(0.0100P)^2^+0.0000P] where P=(Fo^2^+2Fc^2^)/3'
_refine_ls_weighting_scheme calc
_refine_ls_wR_factor_gt 0.0571
_refine_ls_wR_factor_ref 0.0654
_reflns_number_gt 1889
_reflns_number_total 2457
_reflns_threshold_expression >2sigma(I)
_cod_data_source_file ic403003f_si_002.cif
_cod_data_source_block Rb2ThMo3O12
_cod_depositor_comments
;
The following automatic conversions were performed:

'_symmetry_cell_setting' value 'Monoclinic' changed to 'monoclinic'
according to
/usr/data/users/saulius/crontab/automatic-downloads/current/ACS/lib/dictionaries/cif_core.dic
dictionary named 'cif_core.dic' version 2.4.2 from 2011-04-26.

Automatic conversion script
Id: cif_fix_values 2281 2013-09-26 08:29:07Z andrius 
;
_cod_original_sg_symbol_H-M 'C 2/c'
_cod_database_code 4337664

loop_
_symmetry_equiv_pos_as_xyz
'x, y, z'
'-x, y, -z+1/2'
'x+1/2, y+1/2, z'
'-x+1/2, y+1/2, -z+1/2'
'-x, -y, -z'
'x, -y, z-1/2'
'-x+1/2, -y+1/2, -z'
'x+1/2, -y+1/2, z-1/2'

loop_
_atom_site_label
_atom_site_type_symbol
_atom_site_fract_x
_atom_site_fract_y
_atom_site_fract_z
_atom_site_U_iso_or_equiv
_atom_site_adp_type
_atom_site_occupancy
_atom_site_symmetry_multiplicity
_atom_site_calc_flag
_atom_site_refinement_flags
Th1 Th 0.0000 0.12259(2) 0.2500 0.00824(7) Uani 1 2 d S
Mo1 Mo 0.0000 0.34652(6) 0.7500 0.01007(14) Uani 1 2 d S
Mo2 Mo -0.15228(3) 0.10578(4) -0.39623(9) 0.01012(10) Uani 1 1 d .
O1 O -0.0720(2) 0.0391(3) -0.1489(8) 0.0120(8) Uani 1 1 d .
O2 O -0.1070(2) 0.1805(3) 0.3995(8) 0.0136(8) Uani 1 1 d .
O3 O 0.0392(2) 0.2652(3) 0.5366(8) 0.0157(9) Uani 1 1 d .
O4 O -0.2018(3) 0.1934(3) -0.2584(8) 0.0179(9) Uani 1 1 d .
O5 O -0.2172(3) 0.0240(3) -0.6017(8) 0.0184(9) Uani 1 1 d .
O6 O -0.0730(3) 0.4273(4) 0.5803(8) 0.0223(10) Uani 1 1 d .
Rb1 Rb -0.16633(4) 0.37734(5) 0.07050(12) 0.01815(13) Uani 1 1 d .

loop_
_atom_site_aniso_label
_atom_site_aniso_U_11
_atom_site_aniso_U_22
_atom_site_aniso_U_33
_atom_site_aniso_U_23
_atom_site_aniso_U_13
_atom_site_aniso_U_12
Th1 0.00988(14) 0.00790(13) 0.00673(12) 0.000 0.00179(10) 0.000
Mo1 0.0135(4) 0.0091(3) 0.0088(3) 0.000 0.0050(3) 0.000
Mo2 0.0091(2) 0.0121(2) 0.0087(2) 0.00095(18) 0.00156(18) -0.00010(18)
O1 0.013(2) 0.0141(19) 0.0093(19) -0.0010(15) 0.0027(16) 0.0014(16)
O2 0.012(2) 0.0124(19) 0.018(2) 0.0023(16) 0.0065(17) -0.0013(16)
O3 0.020(2) 0.014(2) 0.014(2) -0.0064(16) 0.0063(18) -0.0039(17)
O4 0.021(2) 0.015(2) 0.020(2) 0.0003(17) 0.0104(19) 0.0027(18)
O5 0.018(2) 0.022(2) 0.014(2) 0.0009(17) 0.0020(18) -0.0081(19)
O6 0.029(3) 0.020(2) 0.015(2) 0.0032(18) 0.002(2) 0.010(2)
Rb1 0.0162(3) 0.0156(3) 0.0230(3) -0.0031(2) 0.0057(2) 0.0020(2)

loop_
_atom_type_symbol
_atom_type_description
_atom_type_scat_dispersion_real
_atom_type_scat_dispersion_imag
_atom_type_scat_source
Mo Mo -1.6832 0.6857 'International Tables Vol C Tables 4.2.6.8 and 6.1.1.4'
O O 0.0106 0.0060 'International Tables Vol C Tables 4.2.6.8 and 6.1.1.4'
Rb Rb -0.9393 2.9676 'International Tables Vol C Tables 4.2.6.8 and 6.1.1.4'
Th Th -7.2400 8.8979 'International Tables Vol C Tables 4.2.6.8 and 6.1.1.4'

loop_
_geom_angle_atom_site_label_1
_geom_angle_atom_site_label_2
_geom_angle_atom_site_label_3
_geom_angle
_geom_angle_site_symmetry_1
_geom_angle_site_symmetry_3
O3 Th1 O3 81.0(2) . 2
O3 Th1 O2 71.55(14) . .
O3 Th1 O2 81.82(14) 2 .
O3 Th1 O2 81.82(14) . 2
O3 Th1 O2 71.55(14) 2 2
O2 Th1 O2 144.89(18) . 2
O3 Th1 O1 75.17(14) . 2
O3 Th1 O1 155.01(14) 2 2
O2 Th1 O1 97.40(13) . 2
O2 Th1 O1 97.42(14) 2 2
O3 Th1 O1 155.01(14) . .
O3 Th1 O1 75.17(14) 2 .
O2 Th1 O1 97.42(14) . .
O2 Th1 O1 97.40(13) 2 .
O1 Th1 O1 129.36(18) 2 .
O3 Th1 O1 131.35(14) . 5
O3 Th1 O1 123.29(14) 2 5
O2 Th1 O1 144.87(13) . 5
O2 Th1 O1 70.24(13) 2 5
O1 Th1 O1 70.17(9) 2 5
O1 Th1 O1 70.07(15) . 5
O3 Th1 O1 123.30(14) . 6_556
O3 Th1 O1 131.35(14) 2 6_556
O2 Th1 O1 70.24(13) . 6_556
O2 Th1 O1 144.87(13) 2 6_556
O1 Th1 O1 70.07(15) 2 6_556
O1 Th1 O1 70.17(9) . 6_556
O1 Th1 O1 74.63(18) 5 6_556
O3 Th1 Th1 162.50(11) . 5
O3 Th1 Th1 100.89(10) 2 5
O2 Th1 Th1 125.93(10) . 5
O2 Th1 Th1 82.32(9) 2 5
O1 Th1 Th1 99.66(9) 2 5
O1 Th1 Th1 35.86(9) . 5
O1 Th1 Th1 34.21(9) 5 5
O1 Th1 Th1 68.41(9) 6_556 5
O3 Th1 Th1 100.90(10) . 5_556
O3 Th1 Th1 162.50(11) 2 5_556
O2 Th1 Th1 82.32(9) . 5_556
O2 Th1 Th1 125.94(10) 2 5_556
O1 Th1 Th1 35.86(9) 2 5_556
O1 Th1 Th1 99.66(9) . 5_556
O1 Th1 Th1 68.41(9) 5 5_556
O1 Th1 Th1 34.21(9) 6_556 5_556
Th1 Th1 Th1 82.593(11) 5 5_556
O3 Th1 Rb1 38.49(10) . 2
O3 Th1 Rb1 70.23(11) 2 2
O2 Th1 Rb1 106.38(10) . 2
O2 Th1 Rb1 43.41(9) 2 2
O1 Th1 Rb1 86.27(9) 2 2
O1 Th1 Rb1 134.07(9) . 2
O1 Th1 Rb1 105.42(9) 5 2
O1 Th1 Rb1 155.02(9) 6_556 2
Th1 Th1 Rb1 125.563(9) 5 2
Th1 Th1 Rb1 121.726(9) 5_556 2
O3 Th1 Rb1 70.23(11) . .
O3 Th1 Rb1 38.49(10) 2 .
O2 Th1 Rb1 43.40(9) . .
O2 Th1 Rb1 106.38(9) 2 .
O1 Th1 Rb1 134.07(9) 2 .
O1 Th1 Rb1 86.26(9) . .
O1 Th1 Rb1 155.02(9) 5 .
O1 Th1 Rb1 105.42(9) 6_556 .
Th1 Th1 Rb1 121.726(9) 5 .
Th1 Th1 Rb1 125.562(9) 5_556 .
Rb1 Th1 Rb1 85.044(17) 2 .
O6 Mo1 O6 108.4(3) 2_556 .
O6 Mo1 O3 106.9(2) 2_556 .
O6 Mo1 O3 111.5(2) . .
O6 Mo1 O3 111.5(2) 2_556 2_556
O6 Mo1 O3 106.9(2) . 2_556
O3 Mo1 O3 111.8(3) . 2_556
O6 Mo1 Rb1 66.26(16) 2_556 2
O6 Mo1 Rb1 106.61(16) . 2
O3 Mo1 Rb1 44.93(13) . 2
O3 Mo1 Rb1 145.05(13) 2_556 2
O6 Mo1 Rb1 106.61(16) 2_556 1_556
O6 Mo1 Rb1 66.26(16) . 1_556
O3 Mo1 Rb1 145.05(13) . 1_556
O3 Mo1 Rb1 44.93(13) 2_556 1_556
Rb1 Mo1 Rb1 168.56(3) 2 1_556
O6 Mo1 Rb1 35.84(15) 2_556 2_556
O6 Mo1 Rb1 134.51(15) . 2_556
O3 Mo1 Rb1 107.36(14) . 2_556
O3 Mo1 Rb1 78.86(14) 2_556 2_556
Rb1 Mo1 Rb1 84.846(12) 2 2_556
Rb1 Mo1 Rb1 94.081(13) 1_556 2_556
O6 Mo1 Rb1 134.51(15) 2_556 .
O6 Mo1 Rb1 35.84(15) . .
O3 Mo1 Rb1 78.86(14) . .
O3 Mo1 Rb1 107.36(14) 2_556 .
Rb1 Mo1 Rb1 94.081(13) 2 .
Rb1 Mo1 Rb1 84.845(12) 1_556 .
Rb1 Mo1 Rb1 169.25(3) 2_556 .
O4 Mo2 O5 108.1(2) . .
O4 Mo2 O2 108.0(2) . 1_554
O5 Mo2 O2 105.07(19) . 1_554
O4 Mo2 O1 111.89(19) . .
O5 Mo2 O1 117.56(19) . .
O2 Mo2 O1 105.61(18) 1_554 .
O4 Mo2 Rb1 37.93(14) . 7_455
O5 Mo2 Rb1 79.35(15) . 7_455
O2 Mo2 Rb1 141.05(13) 1_554 7_455
O1 Mo2 Rb1 106.07(12) . 7_455
O4 Mo2 Rb1 87.76(15) . 7_454
O5 Mo2 Rb1 39.57(14) . 7_454
O2 Mo2 Rb1 79.98(13) 1_554 7_454
O1 Mo2 Rb1 155.79(12) . 7_454
Rb1 Mo2 Rb1 80.383(14) 7_455 7_454
O4 Mo2 Rb1 27.63(15) . .
O5 Mo2 Rb1 135.45(15) . .
O2 Mo2 Rb1 93.10(13) 1_554 .
O1 Mo2 Rb1 95.08(12) . .
Rb1 Mo2 Rb1 62.099(16) 7_455 .
Rb1 Mo2 Rb1 108.284(15) 7_454 .
O4 Mo2 Rb1 93.54(15) . 4_444
O5 Mo2 Rb1 26.50(14) . 4_444
O2 Mo2 Rb1 131.42(13) 1_554 4_444
O1 Mo2 Rb1 105.56(12) . 4_444
Rb1 Mo2 Rb1 58.159(14) 7_455 4_444
Rb1 Mo2 Rb1 57.387(14) 7_454 4_444
Rb1 Mo2 Rb1 120.001(12) . 4_444
Mo2 O1 Th1 124.73(18) . .
Mo2 O1 Th1 122.95(18) . 5
Th1 O1 Th1 109.93(15) . 5
Mo2 O2 Th1 126.0(2) 1_556 .
Mo2 O2 Rb1 128.64(19) 1_556 .
Th1 O2 Rb1 104.01(13) . .
Mo1 O3 Th1 137.9(2) . .
Mo1 O3 Rb1 108.70(17) . 2
Th1 O3 Rb1 111.10(15) . 2
Mo2 O4 Rb1 136.4(2) . .
Mo2 O4 Rb1 121.4(2) . 7_455
Rb1 O4 Rb1 95.73(12) . 7_455
Mo2 O5 Rb1 137.7(2) . 4_444
Mo2 O5 Rb1 119.62(19) . 7_454
Rb1 O5 Rb1 86.82(12) 4_444 7_454
Mo1 O6 Rb1 123.7(2) . .
Mo1 O6 Rb1 147.9(2) . 6_566
Rb1 O6 Rb1 88.27(12) . 6_566
Mo1 O6 Rb1 87.25(16) . 1_556
Rb1 O6 Rb1 113.15(15) . 1_556
Rb1 O6 Rb1 77.10(10) 6_566 1_556
O5 Rb1 O4 120.21(13) 4_454 .
O5 Rb1 O3 166.84(12) 4_454 2
O4 Rb1 O3 63.26(12) . 2
O5 Rb1 O6 93.78(12) 4_454 .
O4 Rb1 O6 137.71(12) . .
O3 Rb1 O6 89.60(13) 2 .
O5 Rb1 O6 84.12(13) 4_454 6_565
O4 Rb1 O6 134.92(12) . 6_565
O3 Rb1 O6 85.46(13) 2 6_565
O6 Rb1 O6 67.32(12) . 6_565
O5 Rb1 O4 59.51(12) 4_454 7_455
O4 Rb1 O4 84.27(12) . 7_455
O3 Rb1 O4 133.00(12) 2 7_455
O6 Rb1 O4 93.79(13) . 7_455
O6 Rb1 O4 138.39(12) 6_565 7_455
O5 Rb1 O2 129.89(12) 4_454 .
O4 Rb1 O2 72.65(12) . .
O3 Rb1 O2 62.95(11) 2 .
O6 Rb1 O2 66.00(12) . .
O6 Rb1 O2 122.59(12) 6_565 .
O4 Rb1 O2 75.90(11) 7_455 .
O5 Rb1 O5 55.21(8) 4_454 7_454
O4 Rb1 O5 79.63(12) . 7_454
O3 Rb1 O5 116.28(12) 2 7_454
O6 Rb1 O5 142.61(12) . 7_454
O6 Rb1 O5 87.26(12) 6_565 7_454
O4 Rb1 O5 87.51(12) 7_455 7_454
O2 Rb1 O5 148.80(11) . 7_454
O5 Rb1 O6 115.99(11) 4_454 1_554
O4 Rb1 O6 75.86(11) . 1_554
O3 Rb1 O6 51.26(11) 2 1_554
O6 Rb1 O6 113.15(15) . 1_554
O6 Rb1 O6 59.10(12) 6_565 1_554
O4 Rb1 O6 153.06(12) 7_455 1_554
O2 Rb1 O6 114.12(10) . 1_554
O5 Rb1 O6 71.31(11) 7_454 1_554
O5 Rb1 Mo1 140.47(9) 4_454 1_554
O4 Rb1 Mo1 73.79(9) . 1_554
O3 Rb1 Mo1 26.37(8) 2 1_554
O6 Rb1 Mo1 96.45(10) . 1_554
O6 Rb1 Mo1 65.24(9) 6_565 1_554
O4 Rb1 Mo1 156.30(8) 7_455 1_554
O2 Rb1 Mo1 88.86(8) . 1_554
O5 Rb1 Mo1 97.03(8) 7_454 1_554
O6 Rb1 Mo1 26.48(7) 1_554 1_554
O5 Rb1 Rb1 71.39(9) 4_454 6_565
O4 Rb1 Rb1 103.49(9) . 6_565
O3 Rb1 Rb1 95.53(8) 2 6_565
O6 Rb1 Rb1 111.30(9) . 6_565
O6 Rb1 Rb1 45.16(9) 6_565 6_565
O4 Rb1 Rb1 125.99(8) 7_455 6_565
O2 Rb1 Rb1 157.83(8) . 6_565
O5 Rb1 Rb1 43.93(8) 7_454 6_565
O6 Rb1 Rb1 45.09(7) 1_554 6_565
Mo1 Rb1 Rb1 69.300(10) 1_554 6_565
O5 Rb1 Rb1 49.25(9) 4_454 6_566
O4 Rb1 Rb1 165.98(9) . 6_566
O3 Rb1 Rb1 129.39(9) 2 6_566
O6 Rb1 Rb1 46.57(9) . 6_566
O6 Rb1 Rb1 57.80(9) 6_565 6_566
O4 Rb1 Rb1 81.99(8) 7_455 6_566
O2 Rb1 Rb1 106.42(8) . 6_566
O5 Rb1 Rb1 96.98(8) 7_454 6_566
O6 Rb1 Rb1 116.17(8) 1_554 6_566
Mo1 Rb1 Rb1 120.217(16) 1_554 6_566
Rb1 Rb1 Rb1 82.56(2) 6_565 6_566

loop_
_geom_bond_atom_site_label_1
_geom_bond_atom_site_label_2
_geom_bond_distance
_geom_bond_site_symmetry_2
Th1 O3 2.346(4) .
Th1 O3 2.346(4) 2
Th1 O2 2.400(4) .
Th1 O2 2.400(4) 2
Th1 O1 2.441(4) 2
Th1 O1 2.441(4) .
Th1 O1 2.544(4) 5
Th1 O1 2.544(4) 6_556
Th1 Th1 4.0822(4) 5
Th1 Th1 4.0822(4) 5_556
Th1 Rb1 4.3236(6) 2
Th1 Rb1 4.3237(6) .
Mo1 O6 1.727(4) 2_556
Mo1 O6 1.727(4) .
Mo1 O3 1.814(4) .
Mo1 O3 1.814(4) 2_556
Mo1 Rb1 3.8681(6) 2
Mo1 Rb1 3.8682(6) 1_556
Mo1 Rb1 4.1146(7) 2_556
Mo1 Rb1 4.1146(6) .
Mo2 O4 1.705(4) .
Mo2 O5 1.728(4) .
Mo2 O2 1.797(4) 1_554
Mo2 O1 1.893(4) .
Mo2 Rb1 4.1205(8) 7_455
Mo2 Rb1 4.2279(8) 7_454
Mo2 Rb1 4.2734(8) .
Mo2 Rb1 4.2767(8) 4_444
O1 Th1 2.544(4) 5
O2 Mo2 1.797(4) 1_556
O2 Rb1 3.062(4) .
O3 Rb1 2.884(4) 2
O4 Rb1 2.873(4) .
O4 Rb1 2.967(4) 7_455
O5 Rb1 2.837(4) 4_444
O5 Rb1 3.098(4) 7_454
O6 Rb1 2.897(5) .
O6 Rb1 2.967(4) 6_566
O6 Rb1 3.545(5) 1_556
Rb1 O5 2.837(4) 4_454
Rb1 O3 2.884(4) 2
Rb1 O6 2.967(4) 6_565
Rb1 O4 2.966(4) 7_455
Rb1 O5 3.098(4) 7_454
Rb1 O6 3.545(5) 1_554
Rb1 Mo1 3.8682(6) 1_554
Rb1 Rb1 4.0835(9) 6_565
Rb1 Rb1 4.0835(9) 6_566
